data_7243136
loop_
_publ_author_name
'Ying, Jun'
'Sun, Chenxi'
'Jin, Liang'
'Tian, Aixiang'
'Wang, Xiuli'

_publ_section_title
;
 Five compounds based on [TeMo6O24]6&#x2212; and [\b-Mo8O26]4&#x2212;
 anions synthesized by using different symmetrical and asymmetric N-donor
 ligands
;
_journal_issue 31
_journal_name_full CrystEngComm
_journal_page_first 5385
_journal_page_last 5396
_journal_paper_doi 10.1039/D1CE00775K
_journal_volume 23
_journal_year 2021
_chemical_formula_moiety 'C36 H44 Cu6 Mo12 N20 O52 Te2, 5(H4 O2)'
_chemical_formula_sum 'C36 H64 Cu6 Mo12 N20 O62 Te2'
_chemical_formula_weight 3556.79
_space_group_crystal_system monoclinic
_space_group_IT_number 15
_space_group_name_Hall '-C 2yc'
_space_group_name_H-M_alt 'C 1 2/c 1'
_atom_sites_solution_hydrogens mixed
_atom_sites_solution_primary dual
_audit_creation_date 2020-11-21
_audit_creation_method
;
Olex2 1.3
(compiled 2020.06.28 svn.raecde09e for OlexSys, GUI svn.r6132)
;
_audit_update_record
;
2020-11-21 deposited with the CCDC.	2021-06-30 downloaded from the CCDC.
;
_cell_angle_alpha 90
_cell_angle_beta 105.603(4)
_cell_angle_gamma 90
_cell_formula_units_Z 2
_cell_length_a 16.206(2)
_cell_length_b 13.665(2)
_cell_length_c 19.848(3)
_cell_measurement_reflns_used 6755
_cell_measurement_temperature 296.15
_cell_measurement_theta_max 28.49
_cell_measurement_theta_min 2.41
_cell_volume 4233.5(10)
_computing_cell_refinement 'SAINT V8.18C (?, 2016)'
_computing_data_reduction 'SAINT V8.18C (?, 2016)'
_computing_molecular_graphics 'Olex2 1.3 (Dolomanov et al., 2009)'
_computing_publication_material 'Olex2 1.3 (Dolomanov et al., 2009)'
_computing_structure_refinement 'SHELXL 2018/3 (Sheldrick, 2015)'
_computing_structure_solution 'SHELXT 2014/5 (Sheldrick, 2014)'
_diffrn_ambient_temperature 296.15
_diffrn_measured_fraction_theta_full 1.000
_diffrn_measured_fraction_theta_max 0.997
_diffrn_measurement_device_type 'Bruker APEX-II CCD'
_diffrn_measurement_method '\f and \w scans'
_diffrn_radiation_monochromator graphite
_diffrn_radiation_type MoK\a
_diffrn_radiation_wavelength 0.71073
_diffrn_reflns_av_R_equivalents 0.0231
_diffrn_reflns_av_unetI/netI 0.0252
_diffrn_reflns_Laue_measured_fraction_full 1.000
_diffrn_reflns_Laue_measured_fraction_max 0.997
_diffrn_reflns_limit_h_max 19
_diffrn_reflns_limit_h_min -21
_diffrn_reflns_limit_k_max 18
_diffrn_reflns_limit_k_min -18
_diffrn_reflns_limit_l_max 21
_diffrn_reflns_limit_l_min -26
_diffrn_reflns_number 15668
_diffrn_reflns_point_group_measured_fraction_full 1.000
_diffrn_reflns_point_group_measured_fraction_max 0.997
_diffrn_reflns_theta_full 25.242
_diffrn_reflns_theta_max 28.530
_diffrn_reflns_theta_min 1.981
_diffrn_source_current 30.0
_diffrn_source_power 1.2
_diffrn_source_voltage 40.0
_diffrn_standards_number 0
_exptl_absorpt_coefficient_mu 3.981
_exptl_absorpt_correction_T_max 0.7457
_exptl_absorpt_correction_T_min 0.6413
_exptl_absorpt_correction_type none
_exptl_absorpt_process_details
;
SADABS-2008/1 (Bruker,2008) was used for absorption correction.
wR2(int) was 0.0609 before and 0.0259 after correction.
The Ratio of minimum to maximum transmission is 0.8600.
The \l/2 correction factor is 0.0015.
;
_exptl_crystal_density_diffrn 2.790
_exptl_crystal_description block
_exptl_crystal_F_000 3396
_refine_diff_density_max 1.129
_refine_diff_density_min -0.914
_refine_diff_density_rms 0.126
_refine_ls_extinction_method none
_refine_ls_goodness_of_fit_ref 1.036
_refine_ls_hydrogen_treatment constr
_refine_ls_matrix_type full
_refine_ls_number_parameters 318
_refine_ls_number_reflns 5386
_refine_ls_number_restraints 180
_refine_ls_restrained_S_all 1.077
_refine_ls_R_factor_all 0.0327
_refine_ls_R_factor_gt 0.0258
_refine_ls_shift/su_max 0.001
_refine_ls_shift/su_mean 0.000
_refine_ls_structure_factor_coef Fsqd
_refine_ls_weighting_details 'w=1/[\s^2^(Fo^2^)+(0.0335P)^2^+16.0367P] where P=(Fo^2^+2Fc^2^)/3'
_refine_ls_weighting_scheme calc
_refine_ls_wR_factor_gt 0.0656
_refine_ls_wR_factor_ref 0.0686
_reflns_Friedel_coverage 0.000
_reflns_number_gt 4675
_reflns_number_total 5386
_reflns_threshold_expression 'I > 2\s(I)'
_cod_data_source_file d1ce00775k2.cif
_cod_data_source_block 2
_cod_depositor_comments 'Adding full bibliography for 7243136--7243140.cif.'
_cod_original_cell_volume 4233.1(10)
_cod_database_code 7243136
_shelx_shelxl_version_number 2018/3
_shelx_space_group_comment
;
The symmetry employed for this shelxl refinement is uniquely defined
by the following loop, which should always be used as a source of
symmetry information in preference to the above space-group names.
They are only intended as comments.
;
_olex2_refinement_description
;
1. Fixed Uiso
 At 1.2 times of:
  All C(H) groups, All C(H,H) groups, All N(H,H) groups
 At 1.5 times of:
  All O(H,H) groups
2. Uiso/Uaniso restraints and constraints
O11 \\sim O13 \\sim O9 \\sim O2 \\sim O12 \\sim O3 \\sim O4 \\sim O7 \\sim O6
\\sim O10 \\sim O1 \\sim O8 \\sim O5 \\sim O2W \\sim O1W \\sim O3W: within 3.8A
with sigma of 0.01 and sigma for terminal atoms of 0.02 within 3.8A
Uanis(O3W) \\sim Ueq: with sigma of 0.01 and sigma for terminal atoms of 0.02
3. Others
 Fixed Sof: H2WA(0.5) H2WB(0.5)
4.a Riding coordinates:
 O1W(H1WA,H1WB), O3W(H3WA,H3WB)
4.b Free rotating group:
 O2W(H2WA,H2WB)
4.c Secondary CH2 refined with riding coordinates:
 C3(H3A,H3B), C4(H4A,H4B)
4.d Aromatic/amide H refined with riding coordinates:
 C1(H1), C5(H5), C7(H7), C9(H9), C8(H8)
4.e X=CH2 refined with riding coordinates:
 N5(H5A,H5B)
;
_smtbx_masks_void_probe_radius 1.2
_smtbx_masks_void_truncation_radius 1.2
_olex2_submission_special_instructions 'No special instructions were received'

loop_
_space_group_symop_operation_xyz
'x, y, z'
'-x, y, -z+1/2'
'x+1/2, y+1/2, z'
'-x+1/2, y+1/2, -z+1/2'
'-x, -y, -z'
'x, -y, z-1/2'
'-x+1/2, -y+1/2, -z'
'x+1/2, -y+1/2, z-1/2'

loop_
_atom_site_label
_atom_site_type_symbol
_atom_site_fract_x
_atom_site_fract_y
_atom_site_fract_z
_atom_site_U_iso_or_equiv
_atom_site_adp_type
_atom_site_occupancy
_atom_site_site_symmetry_order
_atom_site_calc_flag
_atom_site_refinement_flags_posn
_atom_site_refinement_flags_adp
_atom_site_refinement_flags_occupancy
_atom_site_disorder_assembly
_atom_site_disorder_group
Te1 Te 0.500000 0.500000 0.500000 0.01661(7) Uani 1 2 d S . P . .
Mo1 Mo 0.34516(2) 0.38162(2) 0.39133(2) 0.01649(7) Uani 1 1 d . . . . .
Mo2 Mo 0.32474(2) 0.61430(2) 0.42086(2) 0.02087(8) Uani 1 1 d . . . . .
Mo3 Mo 0.47661(2) 0.73072(2) 0.53502(2) 0.01990(7) Uani 1 1 d . . . . .
Cu2 Cu 0.000000 0.500000 0.500000 0.01516(12) Uani 1 2 d S . P . .
Cu1 Cu 0.13759(3) 0.44239(3) 0.40640(2) 0.01794(9) Uani 1 1 d . . . . .
O11 O 0.62100(14) 0.51900(17) 0.51376(13) 0.0184(5) Uani 1 1 d . U . . .
O13 O 0.03597(15) 0.50479(18) 0.41581(12) 0.0186(5) Uani 1 1 d . U . . .
O9 O 0.51422(15) 0.58213(17) 0.58235(13) 0.0190(5) Uani 1 1 d . U . . .
O2 O 0.39950(15) 0.28305(17) 0.45452(13) 0.0208(5) Uani 1 1 d . U . . .
O12 O 0.53193(15) 0.38044(17) 0.55297(13) 0.0204(5) Uani 1 1 d . U . . .
O3 O 0.33354(16) 0.51390(17) 0.35412(13) 0.0228(5) Uani 1 1 d . U . . .
O4 O 0.24054(15) 0.36792(18) 0.40003(13) 0.0214(5) Uani 1 1 d . U . . .
O7 O 0.36165(15) 0.68179(18) 0.51098(14) 0.0232(5) Uani 1 1 d . U . . .
O6 O 0.22454(16) 0.5875(2) 0.42891(14) 0.0274(6) Uani 1 1 d . U . . .
O10 O 0.48002(17) 0.78087(19) 0.61497(14) 0.0280(6) Uani 1 1 d . U . . .
O1 O 0.34414(17) 0.32764(19) 0.31354(13) 0.0269(6) Uani 1 1 d . U . . .
O8 O 0.46408(17) 0.82729(19) 0.47778(14) 0.0280(6) Uani 1 1 d . U . . .
N1 N 0.12027(17) 0.4506(2) 0.54964(14) 0.0157(5) Uani 1 1 d . . . . .
N2 N 0.16878(18) 0.4145(2) 0.50811(14) 0.0177(6) Uani 1 1 d . . . . .
N4 N 0.11467(19) 0.5227(2) 0.80532(15) 0.0196(6) Uani 1 1 d . . . . .
O5 O 0.31352(19) 0.7116(2) 0.36445(16) 0.0347(6) Uani 1 1 d . U . . .
N3 N 0.23736(19) 0.3872(2) 0.61627(15) 0.0208(6) Uani 1 1 d . . . . .
C2 C 0.1633(2) 0.4340(2) 0.61498(16) 0.0168(6) Uani 1 1 d . . . . .
C6 C 0.1397(2) 0.4646(3) 0.67836(17) 0.0196(7) Uani 1 1 d . . . . .
C1 C 0.2387(2) 0.3774(3) 0.54899(17) 0.0209(7) Uani 1 1 d . . . . .
H1 H 0.282713 0.348722 0.534000 0.025 Uiso 1 1 calc R U . . .
C5 C 0.1331(2) 0.5636(3) 0.69286(18) 0.0244(7) Uani 1 1 d . . . . .
H5 H 0.136410 0.611161 0.660178 0.029 Uiso 1 1 calc R U . . .
C7 C 0.1284(2) 0.3952(3) 0.72646(19) 0.0249(8) Uani 1 1 d . . . . .
H7 H 0.129699 0.328642 0.716890 0.030 Uiso 1 1 calc R U . . .
C9 C 0.1216(2) 0.5894(3) 0.75742(18) 0.0245(7) Uani 1 1 d . . . . .
H9 H 0.118506 0.655374 0.767870 0.029 Uiso 1 1 calc R U . . .
C8 C 0.1153(2) 0.4276(3) 0.78900(18) 0.0240(7) Uani 1 1 d . . . . .
H8 H 0.106548 0.381509 0.820858 0.029 Uiso 1 1 calc R U . . .
C3 C 0.3072(3) 0.3573(3) 0.6766(2) 0.0333(9) Uani 1 1 d . . . . .
H3A H 0.327155 0.293005 0.667449 0.040 Uiso 1 1 calc R U . . .
H3B H 0.285068 0.351983 0.717228 0.040 Uiso 1 1 calc R U . . .
N5 N 0.3640(3) 0.5171(4) 0.7204(3) 0.0712(15) Uani 1 1 d . . . . .
H5A H 0.314156 0.528431 0.726177 0.085 Uiso 1 1 calc R U . . .
H5B H 0.403340 0.561089 0.731339 0.085 Uiso 1 1 calc R U . . .
C4 C 0.3814(4) 0.4261(5) 0.6930(3) 0.0634(16) Uani 1 1 d . . . . .
H4A H 0.429022 0.395209 0.726593 0.076 Uiso 1 1 calc R U . . .
H4B H 0.398923 0.437876 0.650680 0.076 Uiso 1 1 calc R U . . .
O2W O 0.500000 0.6573(5) 0.750000 0.0595(14) Uani 1 2 d GS TU P . .
H2WA H 0.465187 0.669291 0.710513 0.089 Uiso 0.5 1 d G U P . .
H2WB H 0.490872 0.702520 0.776582 0.089 Uiso 0.5 1 d G U P . .
O1W O 0.2279(3) 0.8807(3) 0.3957(2) 0.0680(12) Uani 1 1 d . U . . .
H1WA H 0.259778 0.831387 0.395180 0.102 Uiso 1 1 d R U . . .
H1WB H 0.179188 0.874847 0.384610 0.102 Uiso 1 1 d R U . . .
O3W O 0.0434(3) 0.2698(4) 0.3670(3) 0.0907(14) Uani 1 1 d . U . . .
H3WA H 0.013326 0.201811 0.348214 0.136 Uiso 1 1 d R U . . .
H3WB H 0.025876 0.326391 0.393994 0.136 Uiso 1 1 d R U . . .

loop_
_atom_site_aniso_label
_atom_site_aniso_U_11
_atom_site_aniso_U_22
_atom_site_aniso_U_33
_atom_site_aniso_U_23
_atom_site_aniso_U_13
_atom_site_aniso_U_12
Te1 0.01413(14) 0.01003(13) 0.02481(16) -0.00092(11) 0.00376(12) 0.00099(10)
Mo1 0.01517(13) 0.01568(14) 0.01942(14) -0.00319(10) 0.00605(11) 0.00116(10)
Mo2 0.01683(14) 0.01360(14) 0.03014(17) 0.00096(11) 0.00279(12) 0.00202(10)
Mo3 0.02027(15) 0.01077(13) 0.02706(16) -0.00265(11) 0.00360(12) 0.00174(10)
Cu2 0.0147(3) 0.0196(3) 0.0125(2) 0.0012(2) 0.0060(2) 0.0038(2)
Cu1 0.01824(19) 0.0246(2) 0.01263(18) 0.00269(15) 0.00706(15) 0.00736(16)
O11 0.0141(11) 0.0166(11) 0.0253(12) -0.0006(9) 0.0065(9) 0.0006(9)
O13 0.0192(11) 0.0244(12) 0.0150(11) 0.0026(9) 0.0096(9) 0.0057(9)
O9 0.0184(11) 0.0139(11) 0.0262(12) -0.0019(9) 0.0084(9) 0.0004(9)
O2 0.0178(11) 0.0155(11) 0.0288(13) 0.0035(10) 0.0057(10) 0.0010(9)
O12 0.0199(11) 0.0132(11) 0.0281(13) 0.0018(9) 0.0062(10) 0.0012(9)
O3 0.0256(12) 0.0176(12) 0.0248(12) 0.0015(10) 0.0062(10) 0.0030(9)
O4 0.0181(11) 0.0224(12) 0.0244(12) -0.0010(10) 0.0067(10) 0.0027(9)
O7 0.0186(11) 0.0182(12) 0.0333(13) -0.0043(10) 0.0077(10) 0.0004(9)
O6 0.0205(12) 0.0252(13) 0.0343(14) -0.0060(11) 0.0038(11) 0.0007(10)
O10 0.0256(13) 0.0213(13) 0.0364(15) -0.0089(11) 0.0070(12) 0.0023(10)
O1 0.0337(14) 0.0230(13) 0.0264(13) -0.0041(10) 0.0120(11) 0.0030(11)
O8 0.0282(13) 0.0178(12) 0.0351(15) 0.0017(11) 0.0033(11) 0.0008(10)
N1 0.0175(13) 0.0182(14) 0.0131(12) -0.0007(10) 0.0068(10) 0.0027(10)
N2 0.0191(14) 0.0220(14) 0.0142(13) 0.0012(11) 0.0081(11) 0.0053(11)
N4 0.0216(14) 0.0227(15) 0.0161(13) -0.0022(11) 0.0077(11) -0.0061(11)
O5 0.0385(16) 0.0209(14) 0.0416(16) 0.0072(12) 0.0057(13) 0.0060(12)
N3 0.0198(14) 0.0249(16) 0.0171(14) 0.0008(11) 0.0038(11) 0.0054(12)
C2 0.0185(15) 0.0171(16) 0.0152(15) 0.0007(12) 0.0050(12) 0.0016(12)
C6 0.0188(16) 0.0250(17) 0.0140(15) -0.0011(13) 0.0029(13) -0.0007(13)
C1 0.0224(17) 0.0234(17) 0.0180(16) 0.0004(13) 0.0073(13) 0.0067(14)
C5 0.0294(19) 0.0269(19) 0.0180(16) 0.0036(14) 0.0086(14) 0.0019(15)
C7 0.032(2) 0.0205(18) 0.0218(17) -0.0030(14) 0.0068(15) -0.0027(14)
C9 0.032(2) 0.0215(17) 0.0203(17) -0.0030(13) 0.0086(15) 0.0009(15)
C8 0.0285(18) 0.0265(19) 0.0184(16) -0.0004(14) 0.0085(14) -0.0057(15)
C3 0.028(2) 0.042(2) 0.0241(19) 0.0032(17) -0.0022(16) 0.0132(18)
N5 0.058(3) 0.078(4) 0.083(4) -0.024(3) 0.027(3) -0.009(3)
C4 0.046(3) 0.072(4) 0.059(4) -0.012(3) -0.007(3) 0.000(3)
O2W 0.056(3) 0.062(3) 0.071(3) 0.000 0.036(3) 0.000
O1W 0.076(3) 0.051(2) 0.096(3) 0.019(2) 0.055(3) 0.019(2)
O3W 0.109(3) 0.083(3) 0.108(3) 0.023(3) 0.078(3) 0.027(3)

loop_
_atom_type_symbol
_atom_type_description
_atom_type_scat_dispersion_real
_atom_type_scat_dispersion_imag
_atom_type_scat_source
C C 0.0033 0.0016 'International Tables Vol C Tables 4.2.6.8 and 6.1.1.4'
H H 0.0000 0.0000 'International Tables Vol C Tables 4.2.6.8 and 6.1.1.4'
Cu Cu 0.3201 1.2651 'International Tables Vol C Tables 4.2.6.8 and 6.1.1.4'
Mo Mo -1.6832 0.6857 'International Tables Vol C Tables 4.2.6.8 and 6.1.1.4'
N N 0.0061 0.0033 'International Tables Vol C Tables 4.2.6.8 and 6.1.1.4'
O O 0.0106 0.0060 'International Tables Vol C Tables 4.2.6.8 and 6.1.1.4'
Te Te -0.5308 1.6751 'International Tables Vol C Tables 4.2.6.8 and 6.1.1.4'

loop_
_geom_angle_atom_site_label_1
_geom_angle_atom_site_label_2
_geom_angle_atom_site_label_3
_geom_angle
_geom_angle_site_symmetry_1
_geom_angle_site_symmetry_3
_geom_angle_publ_flag
O11 Te1 O11 180.0 . 5_666 ?
O11 Te1 O9 94.76(10) . 5_666 ?
O11 Te1 O9 85.24(10) 5_666 5_666 ?
O11 Te1 O9 85.24(10) . . ?
O11 Te1 O9 94.76(10) 5_666 . ?
O11 Te1 O12 85.61(10) . . ?
O11 Te1 O12 94.39(10) . 5_666 ?
O11 Te1 O12 94.39(10) 5_666 . ?
O11 Te1 O12 85.61(10) 5_666 5_666 ?
O9 Te1 O9 180.0 . 5_666 ?
O12 Te1 O9 85.60(10) . 5_666 ?
O12 Te1 O9 94.40(10) . . ?
O12 Te1 O9 85.60(10) 5_666 . ?
O12 Te1 O9 94.40(10) 5_666 5_666 ?
O12 Te1 O12 180.0 . 5_666 ?
O9 Mo1 O11 70.85(8) 5_666 5_666 ?
O2 Mo1 O11 84.84(10) . 5_666 ?
O2 Mo1 O9 74.98(9) . 5_666 ?
O2 Mo1 O3 153.65(11) . . ?
O3 Mo1 O11 74.66(9) . 5_666 ?
O3 Mo1 O9 82.65(10) . 5_666 ?
O4 Mo1 O11 90.36(10) . 5_666 ?
O4 Mo1 O9 160.42(10) . 5_666 ?
O4 Mo1 O2 98.53(11) . . ?
O4 Mo1 O3 97.98(11) . . ?
O1 Mo1 O11 162.14(11) . 5_666 ?
O1 Mo1 O9 93.89(11) . 5_666 ?
O1 Mo1 O2 100.47(12) . . ?
O1 Mo1 O3 94.70(12) . . ?
O1 Mo1 O4 105.52(12) . . ?
O12 Mo2 O11 71.06(8) 5_666 5_666 ?
O3 Mo2 O11 74.61(9) . 5_666 ?
O3 Mo2 O12 85.35(10) . 5_666 ?
O3 Mo2 O7 153.78(10) . . ?
O7 Mo2 O11 83.09(10) . 5_666 ?
O7 Mo2 O12 74.34(9) . 5_666 ?
O6 Mo2 O11 90.37(11) . 5_666 ?
O6 Mo2 O12 159.15(11) . 5_666 ?
O6 Mo2 O3 99.11(12) . . ?
O6 Mo2 O7 94.57(12) . . ?
O6 Mo2 O5 106.83(14) . . ?
O5 Mo2 O11 161.93(12) . 5_666 ?
O5 Mo2 O12 92.74(12) . 5_666 ?
O5 Mo2 O3 96.70(13) . . ?
O5 Mo2 O7 100.60(13) . . ?
O9 Mo3 O12 70.98(9) . 5_666 ?
O2 Mo3 O9 73.52(9) 5_666 . ?
O2 Mo3 O12 82.41(9) 5_666 5_666 ?
O7 Mo3 O9 85.71(10) . . ?
O7 Mo3 O2 152.62(10) . 5_666 ?
O7 Mo3 O12 73.93(10) . 5_666 ?
O10 Mo3 O9 92.10(11) . . ?
O10 Mo3 O2 99.34(12) . 5_666 ?
O10 Mo3 O12 161.88(11) . 5_666 ?
O10 Mo3 O7 99.04(12) . . ?
O10 Mo3 O8 105.88(13) . . ?
O8 Mo3 O9 159.99(11) . . ?
O8 Mo3 O2 94.52(12) . 5_666 ?
O8 Mo3 O12 91.89(11) . 5_666 ?
O8 Mo3 O7 99.75(12) . . ?
O13 Cu2 O13 180.00(19) . 5_566 ?
O13 Cu2 N1 87.55(10) 5_566 5_566 ?
O13 Cu2 N1 92.45(10) 5_566 . ?
O13 Cu2 N1 92.45(10) . 5_566 ?
O13 Cu2 N1 87.55(10) . . ?
N1 Cu2 N1 180.0 5_566 . ?
O13 Cu1 O4 175.41(10) . . ?
O13 Cu1 O6 95.24(10) . . ?
O13 Cu1 N2 88.66(10) . . ?
O13 Cu1 N4 93.40(11) . 6_565 ?
O4 Cu1 O6 88.52(10) . . ?
O4 Cu1 N4 89.48(11) . 6_565 ?
N2 Cu1 O4 88.73(11) . . ?
N2 Cu1 O6 89.62(11) . . ?
N2 Cu1 N4 175.34(12) . 6_565 ?
N4 Cu1 O6 86.04(11) 6_565 . ?
Te1 O11 Mo1 102.03(10) . 5_666 ?
Te1 O11 Mo2 101.31(10) . 5_666 ?
Mo1 O11 Mo2 92.05(9) 5_666 5_666 ?
Cu1 O13 Cu2 122.96(12) . . ?
Te1 O9 Mo1 101.87(10) . 5_666 ?
Te1 O9 Mo3 102.25(11) . . ?
Mo3 O9 Mo1 92.40(9) . 5_666 ?
Mo1 O2 Mo3 114.69(12) . 5_666 ?
Te1 O12 Mo2 101.99(10) . 5_666 ?
Te1 O12 Mo3 101.13(11) . 5_666 ?
Mo2 O12 Mo3 92.54(9) 5_666 5_666 ?
Mo2 O3 Mo1 114.60(12) . . ?
Mo1 O4 Cu1 143.07(14) . . ?
Mo3 O7 Mo2 115.46(13) . . ?
Mo2 O6 Cu1 132.97(14) . . ?
N2 N1 Cu2 116.99(19) . . ?
C2 N1 Cu2 135.6(2) . . ?
C2 N1 N2 107.0(3) . . ?
N1 N2 Cu1 120.8(2) . . ?
C1 N2 Cu1 130.4(2) . . ?
C1 N2 N1 107.9(3) . . ?
C9 N4 Cu1 121.4(2) . 6_566 ?
C8 N4 Cu1 117.6(2) . 6_566 ?
C8 N4 C9 118.6(3) . . ?
C2 N3 C3 129.2(3) . . ?
C1 N3 C2 106.2(3) . . ?
C1 N3 C3 124.5(3) . . ?
N1 C2 N3 109.4(3) . . ?
N1 C2 C6 127.1(3) . . ?
N3 C2 C6 123.5(3) . . ?
C5 C6 C2 120.3(3) . . ?
C5 C6 C7 119.3(3) . . ?
C7 C6 C2 120.3(3) . . ?
N2 C1 N3 109.5(3) . . ?
N2 C1 H1 125.2 . . ?
N3 C1 H1 125.2 . . ?
C6 C5 H5 120.9 . . ?
C9 C5 C6 118.3(3) . . ?
C9 C5 H5 120.9 . . ?
C6 C7 H7 120.8 . . ?
C8 C7 C6 118.4(3) . . ?
C8 C7 H7 120.8 . . ?
N4 C9 C5 122.6(3) . . ?
N4 C9 H9 118.7 . . ?
C5 C9 H9 118.7 . . ?
N4 C8 C7 122.6(3) . . ?
N4 C8 H8 118.7 . . ?
C7 C8 H8 118.7 . . ?
N3 C3 H3A 108.8 . . ?
N3 C3 H3B 108.8 . . ?
N3 C3 C4 113.8(4) . . ?
H3A C3 H3B 107.7 . . ?
C4 C3 H3A 108.8 . . ?
C4 C3 H3B 108.8 . . ?
H5A N5 H5B 120.0 . . ?
C4 N5 H5A 120.0 . . ?
C4 N5 H5B 120.0 . . ?
C3 C4 H4A 108.8 . . ?
C3 C4 H4B 108.8 . . ?
N5 C4 C3 113.9(5) . . ?
N5 C4 H4A 108.8 . . ?
N5 C4 H4B 108.8 . . ?
H4A C4 H4B 107.7 . . ?
H2WA O2W H2WA 157.8 . 2_656 ?
H2WA O2W H2WB 104.4 2_656 2_656 ?
H2WA O2W H2WB 104.4 . . ?
H2WA O2W H2WB 58.1 . 2_656 ?
H2WB O2W H2WA 58.1 . 2_656 ?
H2WB O2W H2WB 86.9 . 2_656 ?
H1WA O1W H1WB 119.8 . . ?
H3WA O3W H3WB 132.5 . . ?

loop_
_geom_bond_atom_site_label_1
_geom_bond_atom_site_label_2
_geom_bond_distance
_geom_bond_site_symmetry_2
_geom_bond_publ_flag
Te1 O11 1.923(2) . ?
Te1 O11 1.923(2) 5_666 ?
Te1 O9 1.945(2) . ?
Te1 O9 1.945(2) 5_666 ?
Te1 O12 1.936(2) . ?
Te1 O12 1.936(2) 5_666 ?
Mo1 O11 2.267(2) 5_666 ?
Mo1 O9 2.252(2) 5_666 ?
Mo1 O2 1.889(2) . ?
Mo1 O3 1.942(2) . ?
Mo1 O4 1.760(2) . ?
Mo1 O1 1.707(3) . ?
Mo2 O11 2.272(2) 5_666 ?
Mo2 O12 2.241(2) 5_666 ?
Mo2 O3 1.939(2) . ?
Mo2 O7 1.958(3) . ?
Mo2 O6 1.714(3) . ?
Mo2 O5 1.716(3) . ?
Mo3 O9 2.251(2) . ?
Mo3 O2 1.971(2) 5_666 ?
Mo3 O12 2.290(2) 5_666 ?
Mo3 O7 1.915(2) . ?
Mo3 O10 1.716(3) . ?
Mo3 O8 1.717(3) . ?
Cu2 O13 1.913(2) 5_566 ?
Cu2 O13 1.913(2) . ?
Cu2 N1 2.047(3) 5_566 ?
Cu2 N1 2.047(3) . ?
Cu1 O13 1.908(2) . ?
Cu1 O4 1.987(2) . ?
Cu1 O6 2.404(3) . ?
Cu1 N2 1.982(3) . ?
Cu1 N4 1.997(3) 6_565 ?
N1 N2 1.375(4) . ?
N1 C2 1.316(4) . ?
N2 C1 1.306(4) . ?
N4 C9 1.343(5) . ?
N4 C8 1.340(5) . ?
N3 C2 1.355(4) . ?
N3 C1 1.348(4) . ?
N3 C3 1.467(4) . ?
C2 C6 1.470(4) . ?
C6 C5 1.392(5) . ?
C6 C7 1.393(5) . ?
C1 H1 0.9300 . ?
C5 H5 0.9300 . ?
C5 C9 1.389(5) . ?
C7 H7 0.9300 . ?
C7 C8 1.387(5) . ?
C9 H9 0.9300 . ?
C8 H8 0.9300 . ?
C3 H3A 0.9700 . ?
C3 H3B 0.9700 . ?
C3 C4 1.491(7) . ?
N5 H5A 0.8600 . ?
N5 H5B 0.8600 . ?
N5 C4 1.416(8) . ?
C4 H4A 0.9700 . ?
C4 H4B 0.9700 . ?
O2W H2WA 0.8493 . ?
O2W H2WA 0.85(4) 2_656 ?
O2W H2WB 0.8506 . ?
O2W H2WB 0.85(14) 2_656 ?
O1W H1WA 0.8501 . ?
O1W H1WB 0.7653 . ?
O3W H3WA 1.0687 . ?
O3W H3WB 1.0230 . ?

loop_
_geom_torsion_atom_site_label_1
_geom_torsion_atom_site_label_2
_geom_torsion_atom_site_label_3
_geom_torsion_atom_site_label_4
_geom_torsion
_geom_torsion_site_symmetry_1
_geom_torsion_site_symmetry_2
_geom_torsion_site_symmetry_3
_geom_torsion_site_symmetry_4
_geom_torsion_publ_flag
Cu2 N1 N2 Cu1 16.4(3) . . . . ?
Cu2 N1 N2 C1 -173.4(2) . . . . ?
Cu2 N1 C2 N3 170.9(2) . . . . ?
Cu2 N1 C2 C6 -12.2(6) . . . . ?
Cu1 N2 C1 N3 169.6(2) . . . . ?
Cu1 N4 C9 C5 159.0(3) 6_566 . . . ?
Cu1 N4 C8 C7 -158.3(3) 6_566 . . . ?
O11 Mo1 O2 Mo3 -89.71(13) 5_666 . . 5_666 ?
O11 Mo1 O4 Cu1 54.9(2) 5_666 . . . ?
O11 Mo2 O6 Cu1 -52.81(18) 5_666 . . . ?
O9 Mo1 O2 Mo3 -18.18(11) 5_666 . . 5_666 ?
O9 Mo1 O4 Cu1 70.9(4) 5_666 . . . ?
O2 Mo1 O4 Cu1 139.8(2) . . . . ?
O12 Mo2 O6 Cu1 -79.3(4) 5_666 . . . ?
O3 Mo1 O2 Mo3 -51.0(3) . . . 5_666 ?
O3 Mo1 O4 Cu1 -19.6(2) . . . . ?
O3 Mo2 O6 Cu1 21.7(2) . . . . ?
O4 Mo1 O2 Mo3 -179.30(13) . . . 5_666 ?
O7 Mo2 O6 Cu1 -135.91(18) . . . . ?
O1 Mo1 O2 Mo3 73.07(15) . . . 5_666 ?
O1 Mo1 O4 Cu1 -116.8(2) . . . . ?
N1 N2 C1 N3 0.6(4) . . . . ?
N1 C2 C6 C5 -62.5(5) . . . . ?
N1 C2 C6 C7 121.2(4) . . . . ?
N2 N1 C2 N3 -0.8(4) . . . . ?
N2 N1 C2 C6 176.1(3) . . . . ?
O5 Mo2 O6 Cu1 121.56(19) . . . . ?
N3 C2 C6 C5 114.0(4) . . . . ?
N3 C2 C6 C7 -62.4(5) . . . . ?
N3 C3 C4 N5 70.2(6) . . . . ?
C2 N1 N2 Cu1 -170.1(2) . . . . ?
C2 N1 N2 C1 0.1(4) . . . . ?
C2 N3 C1 N2 -1.1(4) . . . . ?
C2 N3 C3 C4 -98.9(5) . . . . ?
C2 C6 C5 C9 -171.9(3) . . . . ?
C2 C6 C7 C8 173.2(3) . . . . ?
C6 C5 C9 N4 -1.5(6) . . . . ?
C6 C7 C8 N4 -1.3(6) . . . . ?
C1 N3 C2 N1 1.1(4) . . . . ?
C1 N3 C2 C6 -175.9(3) . . . . ?
C1 N3 C3 C4 76.5(5) . . . . ?
C5 C6 C7 C8 -3.2(5) . . . . ?
C7 C6 C5 C9 4.5(5) . . . . ?
C9 N4 C8 C7 4.4(5) . . . . ?
C8 N4 C9 C5 -2.9(6) . . . . ?
C3 N3 C2 N1 177.2(4) . . . . ?
C3 N3 C2 C6 0.2(6) . . . . ?
C3 N3 C1 N2 -177.4(3) . . . . ?
